data_4132321
loop_
_publ_author_name
'Iwasawa, Nobuharu'
'Watanabe, Shoya'
'Ario, Akane'
'Sogo, Hideyuki'

_publ_section_title
;
 Re(I)-Catalyzed Hydropropargylation of Silyl Enol Ethers Utilizing
 Dynamic Interconversion of Vinylidene-Alkenylmetal Intermediates via
 1,5-Hydride Transfer.
;
_journal_issue 25
_journal_name_full 'Journal of the American Chemical Society'
_journal_page_first 7769
_journal_page_last 7772
_journal_paper_doi 10.1021/jacs.8b02903
_journal_volume 140
_journal_year 2018
_chemical_formula_sum 'C13 H14 O'
_chemical_formula_weight 186.24
_space_group_crystal_system trigonal
_space_group_IT_number 148
_space_group_name_Hall '-R 3'
_space_group_name_H-M_alt 'R -3 :H'
_atom_sites_solution_hydrogens geom
_audit_creation_method SHELXL-2017/1
_cell_angle_alpha 90
_cell_angle_beta 90
_cell_angle_gamma 120
_cell_formula_units_Z 18
_cell_length_a 23.4971(7)
_cell_length_b 23.4971(7)
_cell_length_c 10.1419(4)
_cell_measurement_reflns_used 9456
_cell_measurement_temperature 123(2)
_cell_measurement_theta_max 31.0600
_cell_measurement_theta_min 2.2650
_cell_volume 4849.3(3)
_computing_cell_refinement 'CrysAlisPro 1.171.38.46 (Rigaku OD, 2015)'
_computing_data_collection 'CrysAlisPro 1.171.38.46 (Rigaku OD, 2015)'
_computing_data_reduction 'CrysAlisPro 1.171.38.46 (Rigaku OD, 2015)'
_computing_structure_refinement 'SHELXL-2017/1 (Sheldrick, 2017)'
_computing_structure_solution 'SHELXL-2017/1 (Sheldrick, 2017)'
_diffrn_ambient_temperature 123(2)
_diffrn_measured_fraction_theta_full 0.998
_diffrn_measured_fraction_theta_max 0.998
_diffrn_measurement_device_type 'dtrek-CrysAlisPro-abstract goniometer imported rigaku-d*trek images'
_diffrn_measurement_method dtproprofit.ref
_diffrn_radiation_type MoK\a
_diffrn_radiation_wavelength 0.71073
_diffrn_reflns_av_R_equivalents 0.0594
_diffrn_reflns_av_unetI/netI 0.0291
_diffrn_reflns_Laue_measured_fraction_full 0.998
_diffrn_reflns_Laue_measured_fraction_max 0.998
_diffrn_reflns_limit_h_max 30
_diffrn_reflns_limit_h_min -30
_diffrn_reflns_limit_k_max 30
_diffrn_reflns_limit_k_min -29
_diffrn_reflns_limit_l_max 13
_diffrn_reflns_limit_l_min -13
_diffrn_reflns_number 19938
_diffrn_reflns_point_group_measured_fraction_full 0.998
_diffrn_reflns_point_group_measured_fraction_max 0.998
_diffrn_reflns_theta_full 25.242
_diffrn_reflns_theta_max 27.554
_diffrn_reflns_theta_min 2.836
_exptl_absorpt_coefficient_mu 0.071
_exptl_absorpt_correction_T_max 1.00000
_exptl_absorpt_correction_T_min 0.96948
_exptl_absorpt_correction_type multi-scan
_exptl_absorpt_process_details
;
CrysAlisPro 1.171.38.46 (Rigaku Oxford Diffraction, 2015)
Empirical absorption correction using spherical harmonics,
 implemented in SCALE3 ABSPACK scaling algorithm.
;
_exptl_crystal_colour colorless
_exptl_crystal_density_diffrn 1.148
_exptl_crystal_description block
_exptl_crystal_F_000 1800
_exptl_crystal_size_max 0.27
_exptl_crystal_size_mid 0.27
_exptl_crystal_size_min 0.17
_refine_diff_density_max 0.228
_refine_diff_density_min -0.209
_refine_diff_density_rms 0.043
_refine_ls_extinction_method none
_refine_ls_goodness_of_fit_ref 1.057
_refine_ls_hydrogen_treatment constr
_refine_ls_matrix_type full
_refine_ls_number_parameters 128
_refine_ls_number_reflns 2488
_refine_ls_number_restraints 0
_refine_ls_restrained_S_all 1.057
_refine_ls_R_factor_all 0.0542
_refine_ls_R_factor_gt 0.0447
_refine_ls_shift/su_max 0.001
_refine_ls_shift/su_mean 0.000
_refine_ls_structure_factor_coef Fsqd
_refine_ls_weighting_details 'w=1/[\s^2^(Fo^2^)+(0.0430P)^2^+3.5368P] where P=(Fo^2^+2Fc^2^)/3'
_refine_ls_weighting_scheme calc
_refine_ls_wR_factor_gt 0.1012
_refine_ls_wR_factor_ref 0.1061
_reflns_Friedel_coverage 0.000
_reflns_number_gt 2100
_reflns_number_total 2488
_reflns_threshold_expression 'I > 2\s(I)'
_cod_data_source_file ja8b02903_si_003.cif
_cod_data_source_block JJcryst2
_cod_database_code 4132321
_shelx_shelxl_version_number 2017/1
_shelx_space_group_comment
;
The symmetry employed for this shelxl refinement is uniquely defined
by the following loop, which should always be used as a source of
symmetry information in preference to the above space-group names.
They are only intended as comments.
;

loop_
_space_group_symop_operation_xyz
'x, y, z'
'-y, x-y, z'
'-x+y, -x, z'
'x+2/3, y+1/3, z+1/3'
'-y+2/3, x-y+1/3, z+1/3'
'-x+y+2/3, -x+1/3, z+1/3'
'x+1/3, y+2/3, z+2/3'
'-y+1/3, x-y+2/3, z+2/3'
'-x+y+1/3, -x+2/3, z+2/3'
'-x, -y, -z'
'y, -x+y, -z'
'x-y, x, -z'
'-x+2/3, -y+1/3, -z+1/3'
'y+2/3, -x+y+1/3, -z+1/3'
'x-y+2/3, x+1/3, -z+1/3'
'-x+1/3, -y+2/3, -z+2/3'
'y+1/3, -x+y+2/3, -z+2/3'
'x-y+1/3, x+2/3, -z+2/3'

loop_
_atom_site_label
_atom_site_type_symbol
_atom_site_fract_x
_atom_site_fract_y
_atom_site_fract_z
_atom_site_U_iso_or_equiv
_atom_site_adp_type
_atom_site_occupancy
_atom_site_site_symmetry_order
_atom_site_calc_flag
_atom_site_refinement_flags_posn
_atom_site_refinement_flags_adp
C1 C 0.50296(5) 0.39333(5) 0.39133(11) 0.0257(3) Uani 1 1 d . .
C2 C 0.47744(7) 0.40583(7) 0.27898(12) 0.0362(3) Uani 1 1 d . .
H1 H 0.504762 0.441104 0.221863 0.043 Uiso 1 1 calc R U
C3 C 0.41100(7) 0.36566(8) 0.25170(14) 0.0443(4) Uani 1 1 d . .
H2 H 0.392530 0.373623 0.175456 0.053 Uiso 1 1 calc R U
C4 C 0.37158(7) 0.31413(7) 0.33491(15) 0.0433(4) Uani 1 1 d . .
H3 H 0.326403 0.286603 0.314234 0.052 Uiso 1 1 calc R U
C5 C 0.39701(6) 0.30204(6) 0.44799(13) 0.0349(3) Uani 1 1 d . .
H4 H 0.369556 0.266834 0.505119 0.042 Uiso 1 1 calc R U
C6 C 0.46324(5) 0.34225(5) 0.47635(11) 0.0261(3) Uani 1 1 d . .
C7 C 0.57330(5) 0.42664(5) 0.43823(11) 0.0263(3) Uani 1 1 d . .
H5 H 0.594196 0.475335 0.427560 0.032 Uiso 1 1 calc R U
C8 C 0.56589(5) 0.40847(5) 0.58672(11) 0.0268(3) Uani 1 1 d . .
C9 C 0.50282(6) 0.34012(6) 0.59059(12) 0.0293(3) Uani 1 1 d . .
H6 H 0.513349 0.304539 0.579325 0.035 Uiso 1 1 calc R U
H7 H 0.478944 0.333419 0.674764 0.035 Uiso 1 1 calc R U
O1 O 0.60921(4) 0.40286(4) 0.36537(9) 0.0360(2) Uani 1 1 d . .
H8 H 0.584180 0.363212 0.345739 0.054 Uiso 1 1 calc R U
C10 C 0.62534(7) 0.40829(7) 0.64555(15) 0.0423(3) Uani 1 1 d . .
H9 H 0.663658 0.452617 0.640480 0.064 Uiso 1 1 calc R U
H10 H 0.616476 0.394409 0.737972 0.064 Uiso 1 1 calc R U
H11 H 0.634205 0.377715 0.596102 0.064 Uiso 1 1 calc R U
C11 C 0.55380(6) 0.46010(6) 0.65681(12) 0.0315(3) Uani 1 1 d . .
H12 H 0.594652 0.503341 0.652583 0.038 Uiso 1 1 calc R U
H13 H 0.519351 0.463923 0.608099 0.038 Uiso 1 1 calc R U
C12 C 0.53374(7) 0.44499(7) 0.79462(13) 0.0389(3) Uani 1 1 d . .
C13 C 0.51621(8) 0.43171(10) 0.90492(14) 0.0549(4) Uani 1 1 d . .
H14 H 0.502077 0.421015 0.993802 0.066 Uiso 1 1 calc R U

loop_
_atom_site_aniso_label
_atom_site_aniso_U_11
_atom_site_aniso_U_22
_atom_site_aniso_U_33
_atom_site_aniso_U_23
_atom_site_aniso_U_13
_atom_site_aniso_U_12
C1 0.0283(6) 0.0237(5) 0.0263(6) -0.0052(4) 0.0014(4) 0.0139(5)
C2 0.0487(8) 0.0370(7) 0.0278(6) -0.0062(5) -0.0034(5) 0.0250(6)
C3 0.0517(9) 0.0543(9) 0.0392(7) -0.0192(7) -0.0187(6) 0.0356(8)
C4 0.0298(7) 0.0474(8) 0.0557(9) -0.0268(7) -0.0131(6) 0.0216(6)
C5 0.0246(6) 0.0296(6) 0.0462(7) -0.0110(5) 0.0050(5) 0.0104(5)
C6 0.0241(5) 0.0235(5) 0.0303(6) -0.0060(4) 0.0033(4) 0.0115(5)
C7 0.0254(6) 0.0185(5) 0.0323(6) -0.0008(4) 0.0059(4) 0.0090(4)
C8 0.0249(6) 0.0246(5) 0.0314(6) -0.0021(4) -0.0018(4) 0.0127(5)
C9 0.0298(6) 0.0240(6) 0.0326(6) 0.0039(5) 0.0043(5) 0.0122(5)
O1 0.0289(4) 0.0248(4) 0.0488(6) -0.0054(4) 0.0139(4) 0.0092(4)
C10 0.0330(7) 0.0456(8) 0.0535(8) -0.0056(6) -0.0095(6) 0.0235(6)
C11 0.0339(6) 0.0313(6) 0.0314(6) -0.0077(5) -0.0049(5) 0.0178(5)
C12 0.0395(7) 0.0550(8) 0.0338(7) -0.0118(6) -0.0111(6) 0.0324(7)
C13 0.0640(10) 0.0951(13) 0.0287(7) -0.0066(7) -0.0074(7) 0.0572(10)

loop_
_atom_type_symbol
_atom_type_description
_atom_type_scat_dispersion_real
_atom_type_scat_dispersion_imag
_atom_type_scat_source
C C 0.0033 0.0016 'International Tables Vol C Tables 4.2.6.8 and 6.1.1.4'
H H 0.0000 0.0000 'International Tables Vol C Tables 4.2.6.8 and 6.1.1.4'
O O 0.0106 0.0060 'International Tables Vol C Tables 4.2.6.8 and 6.1.1.4'

loop_
_geom_angle_atom_site_label_1
_geom_angle_atom_site_label_2
_geom_angle_atom_site_label_3
_geom_angle
C2 C1 C6 121.18(11)
C2 C1 C7 128.84(11)
C6 C1 C7 109.91(10)
C1 C2 C3 118.55(13)
C1 C2 H1 120.7
C3 C2 H1 120.7
C4 C3 C2 120.41(13)
C4 C3 H2 119.8
C2 C3 H2 119.8
C3 C4 C5 121.01(12)
C3 C4 H3 119.5
C5 C4 H3 119.5
C4 C5 C6 118.90(12)
C4 C5 H4 120.5
C6 C5 H4 120.5
C5 C6 C1 119.93(11)
C5 C6 C9 129.74(11)
C1 C6 C9 110.32(10)
O1 C7 C1 109.99(9)
O1 C7 C8 113.65(9)
C1 C7 C8 102.72(9)
O1 C7 H5 110.1
C1 C7 H5 110.1
C8 C7 H5 110.1
C10 C8 C9 113.04(10)
C10 C8 C11 110.51(10)
C9 C8 C11 110.20(9)
C10 C8 C7 113.88(10)
C9 C8 C7 103.16(9)
C11 C8 C7 105.60(9)
C6 C9 C8 103.50(9)
C6 C9 H6 111.1
C8 C9 H6 111.1
C6 C9 H7 111.1
C8 C9 H7 111.1
H6 C9 H7 109.0
C7 O1 H8 109.5
C8 C10 H9 109.5
C8 C10 H10 109.5
H9 C10 H10 109.5
C8 C10 H11 109.5
H9 C10 H11 109.5
H10 C10 H11 109.5
C12 C11 C8 114.30(10)
C12 C11 H12 108.7
C8 C11 H12 108.7
C12 C11 H13 108.7
C8 C11 H13 108.7
H12 C11 H13 107.6
C13 C12 C11 178.52(18)
C12 C13 H14 180.0

loop_
_geom_bond_atom_site_label_1
_geom_bond_atom_site_label_2
_geom_bond_distance
C1 C2 1.3859(17)
C1 C6 1.3911(16)
C1 C7 1.5089(15)
C2 C3 1.390(2)
C2 H1 0.9500
C3 C4 1.384(2)
C3 H2 0.9500
C4 C5 1.387(2)
C4 H3 0.9500
C5 C6 1.3882(16)
C5 H4 0.9500
C6 C9 1.5020(17)
C7 O1 1.4289(13)
C7 C8 1.5513(16)
C7 H5 1.0000
C8 C10 1.5210(16)
C8 C9 1.5481(16)
C8 C11 1.5501(16)
C9 H6 0.9900
C9 H7 0.9900
O1 H8 0.8400
C10 H9 0.9800
C10 H10 0.9800
C10 H11 0.9800
C11 C12 1.4610(18)
C11 H12 0.9900
C11 H13 0.9900
C12 C13 1.179(2)
C13 H14 0.9500

loop_
_geom_hbond_atom_site_label_D
_geom_hbond_atom_site_label_H
_geom_hbond_atom_site_label_A
_geom_hbond_distance_DH
_geom_hbond_distance_HA
_geom_hbond_distance_DA
_geom_hbond_angle_DHA
_geom_hbond_site_symmetry_A
_geom_hbond_publ_flag
O1 H8 O1 0.84 1.83 2.6682(9) 172.2 18_545 yes

loop_
_geom_torsion_atom_site_label_1
_geom_torsion_atom_site_label_2
_geom_torsion_atom_site_label_3
_geom_torsion_atom_site_label_4
_geom_torsion
C6 C1 C2 C3 -0.69(17)
C7 C1 C2 C3 175.96(11)
C1 C2 C3 C4 -0.40(19)
C2 C3 C4 C5 1.1(2)
C3 C4 C5 C6 -0.62(19)
C4 C5 C6 C1 -0.46(17)
C4 C5 C6 C9 179.95(11)
C2 C1 C6 C5 1.13(17)
C7 C1 C6 C5 -176.09(10)
C2 C1 C6 C9 -179.21(10)
C7 C1 C6 C9 3.57(12)
C2 C1 C7 O1 -77.87(14)
C6 C1 C7 O1 99.07(11)
C2 C1 C7 C8 160.81(11)
C6 C1 C7 C8 -22.25(11)
O1 C7 C8 C10 35.31(13)
C1 C7 C8 C10 154.10(10)
O1 C7 C8 C9 -87.58(10)
C1 C7 C8 C9 31.21(10)
O1 C7 C8 C11 156.74(9)
C1 C7 C8 C11 -84.48(10)
C5 C6 C9 C8 -163.63(11)
C1 C6 C9 C8 16.75(12)
C10 C8 C9 C6 -152.83(10)
C11 C8 C9 C6 82.97(11)
C7 C8 C9 C6 -29.38(11)
C10 C8 C11 C12 -66.90(14)
C9 C8 C11 C12 58.75(13)
C7 C8 C11 C12 169.52(10)
